data_1563303
loop_
_publ_author_name
'Wang, Xiuli'
'Zhang, Jinxia'
'Liu, Guocheng'
'Lin, Hongyan'

_publ_section_title
;
 A series of Cd(II) complexes with \p--\p stacking and hydrogen bonding
 interactions: Structural diversities by varying the ligands
;
_journal_issue 2
_journal_name_full 'Journal of Solid State Chemistry'
_journal_page_first 280
_journal_page_last 288
_journal_paper_doi 10.1016/j.jssc.2010.11.016
_journal_volume 184
_journal_year 2011
_chemical_formula_sum 'C27 H26 Cd N4 O9'
_chemical_formula_weight 662.93
_space_group_IT_number 2
_space_group_name_Hall '-P 1'
_space_group_name_H-M_alt 'P -1'
_symmetry_cell_setting triclinic
_symmetry_space_group_name_H-M 'P -1'
_atom_sites_solution_hydrogens geom
_atom_sites_solution_primary direct
_atom_sites_solution_secondary difmap
_audit_creation_method SHELXL-97
_cell_angle_alpha 93.820(2)
_cell_angle_beta 102.414(2)
_cell_angle_gamma 104.722(2)
_cell_formula_units_Z 2
_cell_length_a 9.4948(15)
_cell_length_b 10.7833(17)
_cell_length_c 13.591(2)
_cell_measurement_reflns_used 2169
_cell_measurement_temperature 293(2)
_cell_measurement_theta_max 21.1202
_cell_measurement_theta_min 2.2848
_cell_volume 1303.5(3)
_computing_cell_refinement 'Bruker XSCANS'
_computing_data_collection 'Bruker XSCANS'
_computing_data_reduction 'Bruker SHELXTL'
_computing_molecular_graphics 'Bruker SHELXTL'
_computing_publication_material 'Bruker SHELXTL'
_computing_structure_refinement 'SHELXL-97 (Sheldrick, 1997)'
_computing_structure_solution 'SHELXS-97 (Sheldrick, 1990)'
_diffrn_ambient_temperature 293(2)
_diffrn_measured_fraction_theta_full 0.991
_diffrn_measured_fraction_theta_max 0.991
_diffrn_measurement_device_type 'Bruker P4'
_diffrn_measurement_method '\w scans'
_diffrn_radiation_monochromator graphite
_diffrn_radiation_source 'fine-focus sealed tube'
_diffrn_radiation_type MoK\a
_diffrn_radiation_wavelength 0.71073
_diffrn_reflns_av_R_equivalents 0.0693
_diffrn_reflns_av_sigmaI/netI 0.1135
_diffrn_reflns_limit_h_max 11
_diffrn_reflns_limit_h_min -11
_diffrn_reflns_limit_k_max 13
_diffrn_reflns_limit_k_min -13
_diffrn_reflns_limit_l_max 16
_diffrn_reflns_limit_l_min -16
_diffrn_reflns_number 11306
_diffrn_reflns_theta_full 26.09
_diffrn_reflns_theta_max 26.09
_diffrn_reflns_theta_min 2.28
_exptl_absorpt_coefficient_mu 0.902
_exptl_absorpt_correction_T_max 0.897
_exptl_absorpt_correction_T_min 0.841
_exptl_absorpt_correction_type empirical
_exptl_absorpt_process_details SADABS
_exptl_crystal_colour yellow
_exptl_crystal_density_diffrn 1.689
_exptl_crystal_density_method 'not measured'
_exptl_crystal_description block
_exptl_crystal_F_000 672
_exptl_crystal_size_max 0.2
_exptl_crystal_size_mid 0.16
_exptl_crystal_size_min 0.12
_refine_diff_density_max 0.872
_refine_diff_density_min -0.597
_refine_diff_density_rms 0.095
_refine_ls_extinction_method none
_refine_ls_goodness_of_fit_ref 0.881
_refine_ls_hydrogen_treatment constr
_refine_ls_matrix_type full
_refine_ls_number_parameters 370
_refine_ls_number_reflns 5140
_refine_ls_number_restraints 12
_refine_ls_restrained_S_all 0.882
_refine_ls_R_factor_all 0.0834
_refine_ls_R_factor_gt 0.0480
_refine_ls_shift/su_max 0.001
_refine_ls_shift/su_mean 0.000
_refine_ls_structure_factor_coef Fsqd
_refine_ls_weighting_details 'calc w=1/[\s^2^(Fo^2^)+(0.0361P)^2^+0.0000P] where P=(Fo^2^+2Fc^2^)/3'
_refine_ls_weighting_scheme calc
_refine_ls_wR_factor_gt 0.0942
_refine_ls_wR_factor_ref 0.1039
_reflns_number_gt 3223
_reflns_number_total 5140
_reflns_threshold_expression >2sigma(I)
_cod_data_source_file JSSC-2011-184-280.cif
_cod_data_source_block compound3
_cod_depositor_comments
;
The following automatic conversions were performed:

data item '_symmetry_cell_setting' value 'Triclinic' was changed to
'triclinic' in accordance with the built-in table derived from the
CIF Core dictionary named 'cif_core.dic' version 2.4.5 last updated
on 2014-11-21.

Automatic conversion script
Id: cif_fix_values 8369 2020-08-20 11:38:08Z andrius 
;
_cod_original_sg_symbol_H-M P-1
_cod_database_code 1563303

loop_
_symmetry_equiv_pos_as_xyz
'x, y, z'
'-x, -y, -z'

loop_
_atom_site_label
_atom_site_type_symbol
_atom_site_fract_x
_atom_site_fract_y
_atom_site_fract_z
_atom_site_U_iso_or_equiv
_atom_site_adp_type
_atom_site_occupancy
_atom_site_symmetry_multiplicity
_atom_site_calc_flag
_atom_site_refinement_flags
_atom_site_disorder_assembly
_atom_site_disorder_group
Cd1 Cd 0.57339(4) 0.65739(4) 0.18025(3) 0.04105(15) Uani 1 1 d . . .
O1 O 0.8110(5) 0.7075(5) 0.1172(4) 0.0858(15) Uani 1 1 d . . .
O1W O 0.7751(8) 1.0857(6) 0.1587(5) 0.165(3) Uani 1 1 d . . .
H1WA H 0.6938 1.1063 0.1564 0.198 Uiso 1 1 d R . .
H1WB H 0.8122 1.1520 0.2031 0.198 Uiso 1 1 d R . .
O2 O 0.6777(4) 0.5072(4) 0.1073(3) 0.0641(12) Uani 1 1 d . . .
O2W O 0.9757(11) 0.9546(7) 0.0930(7) 0.259(5) Uani 1 1 d . . .
H2WA H 0.9073 0.9864 0.1059 0.311 Uiso 1 1 d R . .
H2WB H 1.0560 0.9352 0.1184 0.311 Uiso 1 1 d R . .
O3 O 0.7078(3) 0.8694(3) 0.2660(3) 0.0420(9) Uani 1 1 d . . .
O3W O 0.268(2) 0.932(2) 0.0281(14) 0.531(12) Uani 1 1 d U . .
H3WA H 0.3135 0.8749 0.0420 0.637 Uiso 1 1 d R . .
O4 O 0.7441(3) 0.7028(3) 0.3454(2) 0.0392(8) Uani 1 1 d . . .
O4W O 0.499(3) 0.906(2) -0.0631(15) 0.550(13) Uani 1 1 d U . .
H4WA H 0.5879 0.9317 -0.0705 0.660 Uiso 1 1 d R . .
O5 O 0.4741(5) 0.7074(5) 0.0284(3) 0.0873(14) Uani 1 1 d . . .
H5B H 0.5112 0.7888 0.0418 0.105 Uiso 1 1 d R . .
H5A H 0.4319 0.6551 -0.0257 0.105 Uiso 1 1 d R . .
N1 N 0.4026(4) 0.4725(4) 0.2074(3) 0.0406(11) Uani 1 1 d . . .
N2 N 0.3711(4) 0.7146(4) 0.2351(3) 0.0455(11) Uani 1 1 d . . .
N3 N -0.0642(4) 0.3184(4) 0.3199(3) 0.0428(11) Uani 1 1 d . . .
N4 N -0.0866(4) 0.5171(4) 0.3505(3) 0.0381(10) Uani 1 1 d . . .
H4A H -0.1132 0.5925 0.3703 0.046 Uiso 1 1 d R . .
C1 C 0.4160(6) 0.3528(6) 0.1928(4) 0.0525(15) Uani 1 1 d . . .
H1A H 0.5004 0.3424 0.1727 0.063 Uiso 1 1 calc R . .
C2 C 0.3132(6) 0.2444(5) 0.2057(5) 0.0613(17) Uani 1 1 d . . .
H2A H 0.3256 0.1628 0.1918 0.074 Uiso 1 1 calc R . .
C3 C 0.1922(6) 0.2584(5) 0.2394(4) 0.0548(16) Uani 1 1 d . . .
H3A H 0.1223 0.1860 0.2503 0.066 Uiso 1 1 calc R . .
C4 C 0.1731(5) 0.3808(5) 0.2577(4) 0.0371(12) Uani 1 1 d . . .
C5 C 0.0503(5) 0.4054(5) 0.2945(4) 0.0360(12) Uani 1 1 d . . .
C6 C 0.0399(5) 0.5294(5) 0.3118(4) 0.0354(12) Uani 1 1 d . . .
C7 C 0.1437(5) 0.6407(5) 0.2918(4) 0.0372(12) Uani 1 1 d . . .
C8 C 0.1362(6) 0.7687(5) 0.3050(4) 0.0554(16) Uani 1 1 d . . .
H8A H 0.0591 0.7877 0.3299 0.067 Uiso 1 1 calc R . .
C9 C 0.2415(6) 0.8643(6) 0.2813(5) 0.073(2) Uani 1 1 d . . .
H9A H 0.2358 0.9492 0.2876 0.088 Uiso 1 1 calc R . .
C10 C 0.3588(6) 0.8341(6) 0.2474(5) 0.0623(17) Uani 1 1 d . . .
H10A H 0.4319 0.9009 0.2328 0.075 Uiso 1 1 calc R . .
C11 C 0.2798(5) 0.4869(5) 0.2404(3) 0.0333(12) Uani 1 1 d . . .
C12 C 0.2653(5) 0.6168(5) 0.2559(3) 0.0348(12) Uani 1 1 d . . .
C13 C -0.1437(5) 0.3894(5) 0.3531(4) 0.0387(13) Uani 1 1 d . . .
C14 C -0.2728(5) 0.3339(5) 0.3954(4) 0.0396(13) Uani 1 1 d . . .
C15 C -0.3285(6) 0.2019(6) 0.3858(4) 0.0612(17) Uani 1 1 d . . .
H15A H -0.2876 0.1499 0.3496 0.073 Uiso 1 1 calc R . .
C16 C -0.4445(6) 0.1447(6) 0.4289(5) 0.0660(18) Uani 1 1 d . . .
H16A H -0.4812 0.0551 0.4214 0.079 Uiso 1 1 calc R . .
C17 C -0.5047(6) 0.2208(7) 0.4826(5) 0.0659(18) Uani 1 1 d . . .
H17A H -0.5834 0.1831 0.5111 0.079 Uiso 1 1 calc R . .
C18 C -0.4494(6) 0.3512(6) 0.4943(5) 0.0629(17) Uani 1 1 d . . .
H18A H -0.4887 0.4024 0.5325 0.075 Uiso 1 1 calc R . .
C19 C -0.3343(6) 0.4097(5) 0.4497(4) 0.0519(15) Uani 1 1 d . . .
H19A H -0.2992 0.4993 0.4565 0.062 Uiso 1 1 calc R . .
C20 C 0.9019(6) 0.4180(7) 0.0413(4) 0.0574(16) Uani 1 1 d . . .
H20A H 0.8348 0.3607 0.0691 0.086 Uiso 1 1 calc R . .
C21 C 0.8989(5) 0.5436(6) 0.0445(4) 0.0456(14) Uani 1 1 d . . .
C22 C 0.9974(6) 0.6275(6) 0.0022(4) 0.0566(16) Uani 1 1 d . . .
H22A H 0.9970 0.7137 0.0027 0.085 Uiso 1 1 calc R . .
C23 C 0.9320(5) 0.8775(5) 0.5181(4) 0.0410(13) Uani 1 1 d . . .
H23A H 0.8866 0.7951 0.5310 0.061 Uiso 1 1 calc R . .
C24 C 0.8914(5) 0.9143(5) 0.4229(4) 0.0317(11) Uani 1 1 d . . .
C25 C 0.9601(5) 1.0367(5) 0.4061(4) 0.0406(13) Uani 1 1 d . . .
H25A H 0.9334 1.0624 0.3423 0.061 Uiso 1 1 calc R . .
C26 C 0.7900(6) 0.5903(7) 0.0925(4) 0.0587(18) Uani 1 1 d . . .
C27 C 0.7725(5) 0.8227(5) 0.3388(4) 0.0336(12) Uani 1 1 d . . .

loop_
_atom_site_aniso_label
_atom_site_aniso_U_11
_atom_site_aniso_U_22
_atom_site_aniso_U_33
_atom_site_aniso_U_23
_atom_site_aniso_U_13
_atom_site_aniso_U_12
Cd1 0.0290(2) 0.0471(3) 0.0430(2) -0.00941(17) 0.01601(16) 0.00099(17)
O1 0.059(3) 0.090(4) 0.105(4) -0.036(3) 0.038(3) 0.013(3)
O1W 0.219(7) 0.140(6) 0.125(6) 0.008(4) 0.039(5) 0.033(5)
O2 0.040(2) 0.093(3) 0.062(3) -0.008(2) 0.026(2) 0.016(2)
O2W 0.341(12) 0.140(7) 0.269(11) -0.024(7) 0.139(9) -0.024(8)
O3 0.0379(19) 0.045(2) 0.039(2) 0.0016(18) 0.0047(17) 0.0091(18)
O3W 0.529(14) 0.538(15) 0.506(14) 0.060(10) 0.137(10) 0.105(10)
O4 0.0318(18) 0.030(2) 0.053(2) -0.0016(17) 0.0115(16) 0.0039(16)
O4W 0.563(15) 0.541(15) 0.551(15) 0.072(10) 0.131(10) 0.162(10)
O5 0.087(3) 0.106(4) 0.057(3) -0.009(3) 0.013(2) 0.014(3)
N1 0.036(2) 0.042(3) 0.048(3) 0.002(2) 0.021(2) 0.011(2)
N2 0.036(2) 0.041(3) 0.062(3) 0.002(2) 0.025(2) 0.004(2)
N3 0.044(2) 0.039(3) 0.059(3) 0.014(2) 0.031(2) 0.017(2)
N4 0.036(2) 0.035(3) 0.053(3) 0.010(2) 0.026(2) 0.015(2)
C1 0.047(3) 0.052(4) 0.071(4) 0.005(3) 0.031(3) 0.022(3)
C2 0.066(4) 0.037(4) 0.100(5) 0.010(3) 0.053(4) 0.019(3)
C3 0.056(4) 0.039(4) 0.084(5) 0.019(3) 0.042(3) 0.015(3)
C4 0.034(3) 0.037(3) 0.045(3) 0.008(3) 0.017(2) 0.011(2)
C5 0.031(3) 0.036(3) 0.047(3) 0.008(2) 0.018(2) 0.011(2)
C6 0.030(3) 0.037(3) 0.044(3) 0.009(2) 0.015(2) 0.011(2)
C7 0.032(3) 0.038(3) 0.044(3) 0.004(2) 0.016(2) 0.008(2)
C8 0.042(3) 0.040(4) 0.096(5) 0.006(3) 0.038(3) 0.015(3)
C9 0.057(4) 0.033(4) 0.144(6) 0.008(4) 0.057(4) 0.013(3)
C10 0.049(4) 0.040(4) 0.105(5) 0.009(3) 0.042(4) 0.006(3)
C11 0.029(3) 0.033(3) 0.040(3) 0.005(2) 0.014(2) 0.007(2)
C12 0.028(3) 0.040(3) 0.038(3) 0.003(2) 0.014(2) 0.006(2)
C13 0.037(3) 0.037(3) 0.046(3) 0.012(3) 0.018(2) 0.011(3)
C14 0.034(3) 0.043(3) 0.053(3) 0.019(3) 0.026(3) 0.014(3)
C15 0.060(4) 0.052(4) 0.088(5) 0.015(3) 0.052(4) 0.016(3)
C16 0.062(4) 0.048(4) 0.096(5) 0.017(4) 0.045(4) 0.005(3)
C17 0.050(4) 0.077(5) 0.084(5) 0.029(4) 0.044(3) 0.013(4)
C18 0.058(4) 0.066(5) 0.086(5) 0.019(4) 0.048(4) 0.026(3)
C19 0.053(3) 0.050(4) 0.066(4) 0.015(3) 0.034(3) 0.019(3)
C20 0.039(3) 0.087(5) 0.050(4) 0.004(3) 0.023(3) 0.015(3)
C21 0.029(3) 0.070(4) 0.037(3) -0.007(3) 0.010(2) 0.015(3)
C22 0.043(3) 0.069(4) 0.061(4) 0.000(3) 0.022(3) 0.016(3)
C23 0.037(3) 0.032(3) 0.047(3) 0.008(3) 0.008(3) -0.003(2)
C24 0.026(2) 0.036(3) 0.035(3) 0.001(2) 0.012(2) 0.007(2)
C25 0.041(3) 0.039(3) 0.035(3) 0.008(2) 0.006(2) 0.001(3)
C26 0.033(3) 0.095(6) 0.044(4) -0.015(4) 0.009(3) 0.016(4)
C27 0.028(3) 0.034(3) 0.041(3) -0.004(3) 0.018(2) 0.007(2)

loop_
_atom_type_symbol
_atom_type_description
_atom_type_scat_dispersion_real
_atom_type_scat_dispersion_imag
_atom_type_scat_source
C C 0.0033 0.0016 'International Tables Vol C Tables 4.2.6.8 and 6.1.1.4'
H H 0.0000 0.0000 'International Tables Vol C Tables 4.2.6.8 and 6.1.1.4'
Cd Cd -0.8075 1.2024 'International Tables Vol C Tables 4.2.6.8 and 6.1.1.4'
N N 0.0061 0.0033 'International Tables Vol C Tables 4.2.6.8 and 6.1.1.4'
O O 0.0106 0.0060 'International Tables Vol C Tables 4.2.6.8 and 6.1.1.4'

loop_
_geom_angle_atom_site_label_1
_geom_angle_atom_site_label_2
_geom_angle_atom_site_label_3
_geom_angle
_geom_angle_site_symmetry_1
_geom_angle_site_symmetry_3
O5 Cd1 N1 106.64(15) . .
O5 Cd1 O2 92.50(14) . .
N1 Cd1 O2 84.03(13) . .
O5 Cd1 O3 99.96(15) . .
N1 Cd1 O3 138.76(12) . .
O2 Cd1 O3 126.11(12) . .
O5 Cd1 N2 86.04(15) . .
N1 Cd1 N2 69.83(14) . .
O2 Cd1 N2 152.10(14) . .
O3 Cd1 N2 81.42(12) . .
O5 Cd1 O4 154.00(14) . .
N1 Cd1 O4 98.31(12) . .
O2 Cd1 O4 97.33(12) . .
O3 Cd1 O4 55.07(11) . .
N2 Cd1 O4 95.98(12) . .
O5 Cd1 O1 83.03(15) . .
N1 Cd1 O1 136.64(15) . .
O2 Cd1 O1 52.95(14) . .
O3 Cd1 O1 76.72(13) . .
N2 Cd1 O1 153.41(16) . .
O4 Cd1 O1 83.84(13) . .
O5 Cd1 C27 126.86(17) . .
N1 Cd1 C27 121.13(14) . .
O2 Cd1 C27 113.07(13) . .
O3 Cd1 C27 27.41(12) . .
N2 Cd1 C27 89.48(13) . .
O4 Cd1 C27 27.69(12) . .
O1 Cd1 C27 78.02(13) . .
O5 Cd1 C26 87.33(16) . .
N1 Cd1 C26 110.62(18) . .
O2 Cd1 C26 26.72(16) . .
O3 Cd1 C26 101.41(16) . .
N2 Cd1 C26 173.16(16) . .
O4 Cd1 C26 90.72(13) . .
O1 Cd1 C26 26.23(15) . .
C27 Cd1 C26 95.85(15) . .
O5 Cd1 H5B 19.8 . .
N1 Cd1 H5B 123.1 . .
O2 Cd1 H5B 104.2 . .
O3 Cd1 H5B 80.2 . .
N2 Cd1 H5B 83.1 . .
O4 Cd1 H5B 134.6 . .
O1 Cd1 H5B 78.4 . .
C27 Cd1 H5B 107.1 . .
C26 Cd1 H5B 91.2 . .
C26 O1 Cd1 89.5(3) . .
H1WA O1W H1WB 83.4 . .
C26 O2 Cd1 96.2(4) . .
H2WA O2W H2WB 145.1 . .
C27 O3 Cd1 91.1(3) . .
C27 O4 Cd1 90.3(3) . .
Cd1 O5 H5B 97.1 . .
Cd1 O5 H5A 126.6 . .
H5B O5 H5A 134.8 . .
C1 N1 C11 117.5(4) . .
C1 N1 Cd1 124.2(3) . .
C11 N1 Cd1 118.3(3) . .
C10 N2 C12 119.0(4) . .
C10 N2 Cd1 124.5(3) . .
C12 N2 Cd1 116.5(3) . .
C13 N3 C5 104.8(4) . .
C13 N4 C6 106.5(4) . .
C13 N4 H4A 134.2 . .
C6 N4 H4A 119.3 . .
N1 C1 C2 124.0(5) . .
N1 C1 H1A 118.0 . .
C2 C1 H1A 118.0 . .
C3 C2 C1 118.7(5) . .
C3 C2 H2A 120.6 . .
C1 C2 H2A 120.6 . .
C2 C3 C4 120.1(5) . .
C2 C3 H3A 120.0 . .
C4 C3 H3A 120.0 . .
C3 C4 C11 118.4(4) . .
C3 C4 C5 124.1(4) . .
C11 C4 C5 117.5(4) . .
N3 C5 C6 111.0(4) . .
N3 C5 C4 128.2(4) . .
C6 C5 C4 120.8(4) . .
C5 C6 N4 105.0(4) . .
C5 C6 C7 123.6(4) . .
N4 C6 C7 131.3(4) . .
C8 C7 C12 118.1(4) . .
C8 C7 C6 126.1(4) . .
C12 C7 C6 115.7(4) . .
C9 C8 C7 119.6(5) . .
C9 C8 H8A 120.2 . .
C7 C8 H8A 120.2 . .
C8 C9 C10 119.2(5) . .
C8 C9 H9A 120.4 . .
C10 C9 H9A 120.4 . .
N2 C10 C9 123.1(5) . .
N2 C10 H10A 118.5 . .
C9 C10 H10A 118.5 . .
N1 C11 C4 121.4(4) . .
N1 C11 C12 117.3(4) . .
C4 C11 C12 121.3(4) . .
N2 C12 C7 121.0(4) . .
N2 C12 C11 118.0(4) . .
C7 C12 C11 121.0(4) . .
N3 C13 N4 112.7(4) . .
N3 C13 C14 122.6(5) . .
N4 C13 C14 124.5(4) . .
C15 C14 C19 118.6(4) . .
C15 C14 C13 119.0(4) . .
C19 C14 C13 122.2(5) . .
C14 C15 C16 121.3(5) . .
C14 C15 H15A 119.3 . .
C16 C15 H15A 119.3 . .
C17 C16 C15 119.5(6) . .
C17 C16 H16A 120.2 . .
C15 C16 H16A 120.2 . .
C18 C17 C16 119.9(5) . .
C18 C17 H17A 120.1 . .
C16 C17 H17A 120.1 . .
C17 C18 C19 120.9(5) . .
C17 C18 H18A 119.6 . .
C19 C18 H18A 119.6 . .
C14 C19 C18 119.6(5) . .
C14 C19 H19A 120.2 . .
C18 C19 H19A 120.2 . .
C21 C20 C22 122.1(5) . 2_765
C21 C20 H20A 119.0 . .
C22 C20 H20A 119.0 2_765 .
C20 C21 C22 118.6(5) . .
C20 C21 C26 121.0(5) . .
C22 C21 C26 120.4(6) . .
C21 C22 C20 119.3(5) . 2_765
C21 C22 H22A 120.3 . .
C20 C22 H22A 120.3 2_765 .
C25 C23 C24 119.9(5) 2_776 .
C25 C23 H23A 120.0 2_776 .
C24 C23 H23A 120.0 . .
C25 C24 C23 118.8(4) . .
C25 C24 C27 120.2(5) . .
C23 C24 C27 121.0(5) . .
C24 C25 C23 121.3(5) . 2_776
C24 C25 H25A 119.3 . .
C23 C25 H25A 119.3 2_776 .
O1 C26 O2 121.3(5) . .
O1 C26 C21 120.2(6) . .
O2 C26 C21 118.5(6) . .
O1 C26 Cd1 64.2(3) . .
O2 C26 Cd1 57.0(3) . .
C21 C26 Cd1 175.6(5) . .
O3 C27 O4 123.4(5) . .
O3 C27 C24 118.4(5) . .
O4 C27 C24 118.2(5) . .
O3 C27 Cd1 61.5(2) . .
O4 C27 Cd1 62.0(2) . .
C24 C27 Cd1 176.0(3) . .

loop_
_geom_bond_atom_site_label_1
_geom_bond_atom_site_label_2
_geom_bond_distance
_geom_bond_site_symmetry_2
Cd1 O5 2.238(4) .
Cd1 N1 2.335(4) .
Cd1 O2 2.368(4) .
Cd1 O3 2.394(3) .
Cd1 N2 2.405(4) .
Cd1 O4 2.406(3) .
Cd1 O1 2.527(4) .
Cd1 C27 2.724(5) .
Cd1 C26 2.806(5) .
Cd1 H5B 2.4906 .
O1 C26 1.240(7) .
O1W H1WA 0.8500 .
O1W H1WB 0.8500 .
O2 C26 1.269(7) .
O2W H2WA 0.8501 .
O2W H2WB 0.8500 .
O3 C27 1.254(5) .
O3W H3WA 0.8500 .
O4 C27 1.266(5) .
O4W H4WA 0.8500 .
O5 H5B 0.8500 .
O5 H5A 0.8501 .
N1 C1 1.335(6) .
N1 C11 1.376(5) .
N2 C10 1.326(6) .
N2 C12 1.350(5) .
N3 C13 1.324(5) .
N3 C5 1.367(5) .
N4 C13 1.351(6) .
N4 C6 1.391(5) .
N4 H4A 0.9504 .
C1 C2 1.368(7) .
C1 H1A 0.9300 .
C2 C3 1.363(6) .
C2 H2A 0.9300 .
C3 C4 1.390(6) .
C3 H3A 0.9300 .
C4 C11 1.393(6) .
C4 C5 1.439(6) .
C5 C6 1.374(6) .
C6 C7 1.429(6) .
C7 C8 1.402(7) .
C7 C12 1.420(6) .
C8 C9 1.351(7) .
C8 H8A 0.9300 .
C9 C10 1.394(7) .
C9 H9A 0.9300 .
C10 H10A 0.9300 .
C11 C12 1.448(6) .
C13 C14 1.472(6) .
C14 C15 1.373(7) .
C14 C19 1.378(6) .
C15 C16 1.385(7) .
C15 H15A 0.9300 .
C16 C17 1.367(7) .
C16 H16A 0.9300 .
C17 C18 1.356(8) .
C17 H17A 0.9300 .
C18 C19 1.395(7) .
C18 H18A 0.9300 .
C19 H19A 0.9300 .
C20 C21 1.360(8) .
C20 C22 1.396(7) 2_765
C20 H20A 0.9300 .
C21 C22 1.376(7) .
C21 C26 1.503(7) .
C22 C20 1.396(7) 2_765
C22 H22A 0.9300 .
C23 C25 1.380(6) 2_776
C23 C24 1.383(6) .
C23 H23A 0.9300 .
C24 C25 1.374(6) .
C24 C27 1.511(6) .
C25 C23 1.380(6) 2_776
C25 H25A 0.9300 .
